data_7029402
loop_
_publ_author_name
'Zhao, Jun-Wei'
'Li, Yan-Zhou'
'Ji, Fan'
'Yuan, Jing'
'Chen, Li-Juan'
'Yang, Guo-Yu'

_publ_section_title
;
 Syntheses, structures and electrochemical properties of a class of 1-D
 double chain polyoxotungstate hybrids
 [H2dap][Cu(dap)2]0.5[Cu(dap)2(H2O)][Ln(H2O)3(\a-GeW11O39)]&#x00B7;3H2O.
;
_journal_issue 15
_journal_name_full 'Dalton transactions (Cambridge, England : 2003)'
_journal_page_first 5694
_journal_page_last 5706
_journal_paper_doi 10.1039/c3dt53616e
_journal_volume 43
_journal_year 2014
_chemical_formula_sum 'C12 H56 Cu1.5 Ge La N8 O46 W11'
_chemical_formula_weight 3377.81
_chemical_name_systematic
; 
 ? 
;
_space_group_IT_number 2
_symmetry_cell_setting triclinic
_symmetry_space_group_name_Hall '-P 1'
_symmetry_space_group_name_H-M 'P -1'
_atom_sites_solution_hydrogens geom
_atom_sites_solution_primary direct
_atom_sites_solution_secondary difmap
_audit_creation_method SHELXL-97
_cell_angle_alpha 86.083(2)
_cell_angle_beta 76.139(2)
_cell_angle_gamma 74.298(2)
_cell_formula_units_Z 2
_cell_length_a 11.5054(11)
_cell_length_b 12.5391(12)
_cell_length_c 21.400(2)
_cell_measurement_reflns_used 10036
_cell_measurement_temperature 296(2)
_cell_measurement_theta_max 25.00
_cell_measurement_theta_min 1.69
_cell_volume 2885.5(5)
_computing_cell_refinement 'Bruker XSCANS'
_computing_data_collection 'Bruker XSCANS'
_computing_data_reduction 'Bruker SHELXTL'
_computing_molecular_graphics 'Bruker SHELXTL'
_computing_publication_material 'Bruker SHELXTL'
_computing_structure_refinement 'SHELXL-97 (Sheldrick, 1997)'
_computing_structure_solution 'SHELXS-97 (Sheldrick, 1990)'
_diffrn_ambient_temperature 296(2)
_diffrn_detector_area_resol_mean none
_diffrn_measured_fraction_theta_full 0.987
_diffrn_measured_fraction_theta_max 0.987
_diffrn_measurement_device_type 'Bruker APEX-II'
_diffrn_measurement_method '\w scans'
_diffrn_radiation_monochromator graphite
_diffrn_radiation_source 'fine-focus sealed tube'
_diffrn_radiation_type MoK\a
_diffrn_radiation_wavelength 0.71073
_diffrn_reflns_av_R_equivalents 0.0534
_diffrn_reflns_av_unetI/netI 0.0952
_diffrn_reflns_limit_h_max 13
_diffrn_reflns_limit_h_min -13
_diffrn_reflns_limit_k_max 14
_diffrn_reflns_limit_k_min -14
_diffrn_reflns_limit_l_max 25
_diffrn_reflns_limit_l_min -24
_diffrn_reflns_number 14704
_diffrn_reflns_theta_full 25.00
_diffrn_reflns_theta_max 25.00
_diffrn_reflns_theta_min 1.69
_diffrn_standards_decay_% none
_diffrn_standards_interval_count none
_diffrn_standards_interval_time none
_diffrn_standards_number none
_exptl_absorpt_coefficient_mu 23.702
_exptl_absorpt_correction_T_max 0.0664
_exptl_absorpt_correction_T_min 0.0303
_exptl_absorpt_correction_type multi-scan
_exptl_absorpt_process_details SADABS
_exptl_crystal_colour Purple
_exptl_crystal_density_diffrn 3.888
_exptl_crystal_density_method 'not measured'
_exptl_crystal_description Prism
_exptl_crystal_F_000 2997
_exptl_crystal_size_max 0.49
_exptl_crystal_size_mid 0.41
_exptl_crystal_size_min 0.25
_refine_diff_density_max 3.588
_refine_diff_density_min -3.868
_refine_diff_density_rms 0.578
_refine_ls_extinction_coef 0.00006(3)
_refine_ls_extinction_expression Fc^*^=kFc[1+0.001xFc^2^\l^3^/sin(2\q)]^-1/4^
_refine_ls_extinction_method SHELXL
_refine_ls_goodness_of_fit_ref 0.990
_refine_ls_hydrogen_treatment constr
_refine_ls_matrix_type full
_refine_ls_number_parameters 657
_refine_ls_number_reflns 10036
_refine_ls_number_restraints 170
_refine_ls_restrained_S_all 1.056
_refine_ls_R_factor_all 0.0815
_refine_ls_R_factor_gt 0.0622
_refine_ls_shift/su_max 0.002
_refine_ls_shift/su_mean 0.000
_refine_ls_structure_factor_coef Fsqd
_refine_ls_weighting_details 'calc w=1/[\s^2^(Fo^2^)+(0.0999P)^2^+0.0000P] where P=(Fo^2^+2Fc^2^)/3'
_refine_ls_weighting_scheme calc
_refine_ls_wR_factor_gt 0.1600
_refine_ls_wR_factor_ref 0.1726
_reflns_number_gt 7660
_reflns_number_total 10036
_reflns_threshold_expression >2sigma(I)
_cod_data_source_file c3dt53616e.txt
_cod_data_source_block 1
_cod_depositor_comments
;
The following automatic conversions were performed:

'_symmetry_cell_setting' value 'Triclinic' changed to 'triclinic'
according to
/usr/data/users/saulius/crontab/automatic-downloads/current/RSC/lib/dictionaries/cif_core.dic
dictionary named 'cif_core.dic' version 2.4.2 from 2011-04-26.

Automatic conversion script
Id: cif_fix_values 2281 2013-09-26 08:29:07Z andrius 
;
_cod_original_cell_volume 2885.6(5)
_cod_original_sg_symbol_H-M P-1
_cod_original_formula_sum 'C12 H56 Cu1.50 Ge La N8 O46 W11'
_cod_database_code 7029402

loop_
_symmetry_equiv_pos_as_xyz
'x, y, z'
'-x, -y, -z'

loop_
_atom_site_label
_atom_site_type_symbol
_atom_site_fract_x
_atom_site_fract_y
_atom_site_fract_z
_atom_site_U_iso_or_equiv
_atom_site_adp_type
_atom_site_occupancy
_atom_site_symmetry_multiplicity
_atom_site_calc_flag
_atom_site_refinement_flags
W1 W 0.47771(7) 0.86171(7) 0.32879(4) 0.0187(2) Uani 1 1 d U
W2 W 0.47960(8) 0.68978(7) 0.19405(4) 0.0187(2) Uani 1 1 d .
W3 W 0.56771(8) 0.55410(7) 0.34250(4) 0.0212(2) Uani 1 1 d .
W4 W 0.83433(8) 0.41024(6) 0.24929(4) 0.0209(2) Uani 1 1 d .
W5 W 0.74552(8) 0.54456(7) 0.10220(3) 0.0188(2) Uani 1 1 d U
W6 W 0.66372(8) 0.82222(7) 0.09252(4) 0.0201(2) Uani 1 1 d .
W7 W 0.66819(8) 0.98944(7) 0.22711(4) 0.0194(2) Uani 1 1 d .
W8 W 0.75515(8) 0.86412(7) 0.35949(4) 0.0186(2) Uani 1 1 d U
W9 W 0.84514(8) 0.56090(7) 0.36958(4) 0.0211(2) Uani 1 1 d .
W10 W 1.05169(8) 0.55176(7) 0.13750(4) 0.0206(2) Uani 1 1 d U
W11 W 0.97128(8) 0.82653(7) 0.12662(4) 0.0205(2) Uani 1 1 d U
La1 La 1.11278(11) 0.70721(10) 0.26734(5) 0.0241(3) Uani 1 1 d .
Ge1 Ge 0.76529(17) 0.69878(15) 0.23036(8) 0.0113(4) Uani 1 1 d U
O1 O 0.3290(13) 0.9137(12) 0.3680(7) 0.031(4) Uani 1 1 d .
O1W O 0.4291(16) 0.0757(13) 0.4561(8) 0.046(4) Uani 1 1 d U
O2 O 0.5109(13) 0.7095(11) 0.3563(6) 0.023(3) Uani 1 1 d U
O2W O 1.2707(15) 0.5279(14) 0.2965(9) 0.047(5) Uani 1 1 d .
O3 O 0.5074(12) 0.9891(10) 0.2794(6) 0.020(3) Uani 1 1 d U
O3W O 1.146(2) 0.7297(18) 0.3779(11) 0.075(6) Uiso 1 1 d .
O4 O 0.5659(12) 0.8890(11) 0.3857(6) 0.019(3) Uani 1 1 d .
O4W O 1.1624(16) 0.8950(14) 0.2810(9) 0.049(5) Uani 1 1 d .
O5 O 0.6878(12) 0.8195(10) 0.2743(6) 0.018(3) Uani 1 1 d U
O5W O -0.0229(18) 0.0472(17) 0.2548(12) 0.078(7) Uani 1 1 d .
O6 O 0.4588(12) 0.8047(11) 0.2527(6) 0.022(3) Uani 1 1 d U
O6W O 0.5094(19) 1.3583(17) 0.2142(10) 0.064(6) Uani 1 1 d .
O7 O 0.3263(13) 0.6931(12) 0.1965(7) 0.030(4) Uani 1 1 d .
O7W O 0.872(4) 0.451(3) 0.5582(18) 0.059(10) Uiso 0.50 1 d P
O8 O 0.5671(13) 0.5748(11) 0.1323(6) 0.022(3) Uani 1 1 d U
O8W O 1.005(5) 0.917(5) 0.447(3) 0.113(19) Uani 0.50 1 d PU
O9 O 0.6834(11) 0.6896(9) 0.1728(5) 0.012(3) Uani 1 1 d .
O10 O 0.5001(12) 0.7967(10) 0.1272(6) 0.021(3) Uani 1 1 d .
O11 O 0.5159(12) 0.5919(11) 0.2618(6) 0.023(3) Uani 1 1 d .
O12 O 0.4420(15) 0.5082(13) 0.3862(7) 0.037(4) Uani 1 1 d .
O13 O 0.6678(12) 0.5396(11) 0.3990(6) 0.022(3) Uani 1 1 d U
O14 O 0.7531(13) 0.5879(10) 0.2838(6) 0.020(3) Uani 1 1 d .
O15 O 0.6724(12) 0.4170(11) 0.2996(6) 0.020(3) Uani 1 1 d .
O16 O 0.8901(15) 0.2698(11) 0.2373(7) 0.033(4) Uani 1 1 d .
O17 O 0.8819(15) 0.4205(11) 0.3272(6) 0.030(4) Uani 1 1 d .
O18 O 0.9665(13) 0.4620(10) 0.1992(6) 0.020(3) Uani 1 1 d U
O19 O 0.7562(13) 0.4567(11) 0.1780(6) 0.024(3) Uani 1 1 d .
O20 O 0.7642(14) 0.4457(13) 0.0469(6) 0.033(4) Uani 1 1 d U
O21 O 0.9041(14) 0.5537(10) 0.0980(6) 0.026(3) Uani 1 1 d .
O22 O 0.7098(14) 0.6776(11) 0.0516(6) 0.029(3) Uani 1 1 d .
O23 O 0.6396(15) 0.9033(12) 0.0269(7) 0.033(4) Uani 1 1 d .
O24 O 0.8315(14) 0.8089(11) 0.0880(7) 0.029(3) Uani 1 1 d .
O25 O 0.6276(13) 0.9240(11) 0.1608(7) 0.026(3) Uani 1 1 d U
O26 O 0.6399(13) 1.1284(13) 0.2056(7) 0.032(4) Uani 1 1 d .
O27 O 0.8340(13) 0.9303(11) 0.1821(6) 0.025(3) Uani 1 1 d U
O28 O 0.7144(12) 0.9990(10) 0.3072(6) 0.019(3) Uani 1 1 d .
O29 O 0.7593(13) 0.9222(12) 0.4302(7) 0.028(3) Uani 1 1 d U
O30 O 0.9108(13) 0.8281(10) 0.3144(6) 0.022(3) Uani 1 1 d .
O31 O 0.7583(13) 0.7131(10) 0.3885(6) 0.023(3) Uani 1 1 d .
O32 O 0.8823(14) 0.5199(12) 0.4419(6) 0.031(4) Uani 1 1 d U
O33 O 0.9770(15) 0.5930(11) 0.3235(6) 0.031(4) Uani 1 1 d .
O34 O 1.1522(13) 0.4495(12) 0.0829(7) 0.030(3) Uani 1 1 d U
O35 O 1.1542(12) 0.5652(11) 0.1834(6) 0.025(3) Uani 1 1 d U
O36 O 1.0617(12) 0.6841(11) 0.0855(6) 0.020(3) Uani 1 1 d U
O37 O 0.9205(12) 0.6967(10) 0.1935(6) 0.018(3) Uani 1 1 d .
O38 O 1.0187(14) 0.9109(13) 0.0649(7) 0.036(4) Uani 1 1 d U
O39 O 1.0773(12) 0.8277(11) 0.1734(6) 0.022(3) Uani 1 1 d U
Cu1 Cu 0.4219(3) 0.2530(2) 0.41522(13) 0.0362(7) Uani 1 1 d .
Cu2 Cu 0.5000 0.5000 0.0000 0.088(2) Uani 1 2 d S
N1 N 0.461(2) 0.297(2) 0.4944(10) 0.057(7) Uani 1 1 d .
H1C H 0.4196 0.3675 0.5044 0.068 Uiso 1 1 calc R
H1D H 0.4369 0.2535 0.5277 0.068 Uiso 1 1 calc R
N2 N 0.6070(16) 0.2204(13) 0.3785(8) 0.027(4) Uani 1 1 d U
H2B H 0.6345 0.1549 0.3579 0.033 Uiso 1 1 calc R
H2C H 0.6242 0.2734 0.3501 0.033 Uiso 1 1 calc R
N3 N 0.238(2) 0.292(2) 0.4509(11) 0.065(7) Uani 1 1 d .
H3A H 0.2212 0.2600 0.4898 0.078 Uiso 1 1 calc R
H3B H 0.2087 0.3657 0.4556 0.078 Uiso 1 1 calc R
N4 N 0.380(2) 0.2266(18) 0.3335(9) 0.045(6) Uani 1 1 d .
H4C H 0.4148 0.2669 0.3018 0.054 Uiso 1 1 calc R
H4D H 0.4119 0.1547 0.3229 0.054 Uiso 1 1 calc R
N5 N 0.633(3) 0.366(3) -0.0351(16) 0.099(10) Uiso 1 1 d .
H5B H 0.6311 0.3546 -0.0758 0.119 Uiso 1 1 calc R
H5C H 0.7076 0.3761 -0.0353 0.119 Uiso 1 1 calc R
N6 N 0.426(3) 0.411(2) 0.0700(15) 0.088(9) Uiso 1 1 d .
H6A H 0.4292 0.4326 0.1088 0.105 Uiso 1 1 calc R
H6B H 0.3473 0.4148 0.0696 0.105 Uiso 1 1 calc R
N7 N 1.0307(18) 0.3218(15) 0.0292(8) 0.033(4) Uani 1 1 d U
H7A H 1.0438 0.3890 0.0238 0.050 Uiso 1 1 calc R
H7B H 0.9496 0.3279 0.0373 0.050 Uiso 1 1 calc R
H7C H 1.0686 0.2823 -0.0064 0.050 Uiso 1 1 calc R
N8 N 0.900(2) 0.182(2) 0.0881(15) 0.080(9) Uani 1 1 d .
H8B H 0.8757 0.2330 0.0596 0.120 Uiso 1 1 calc R
H8C H 0.8574 0.2041 0.1276 0.120 Uiso 1 1 calc R
H8D H 0.8877 0.1182 0.0796 0.120 Uiso 1 1 calc R
C12 C 1.140(3) 0.0697(19) 0.1099(14) 0.061 Uiso 1 1 d D
H12A H 1.2202 0.0840 0.0990 0.091 Uiso 1 1 calc R
H12B H 1.1446 0.0009 0.0911 0.091 Uiso 1 1 calc R
H12C H 1.1130 0.0652 0.1559 0.091 Uiso 1 1 calc R
C1 C 0.594(2) 0.284(2) 0.4833(13) 0.045 Uiso 1 1 d .
H1A H 0.6086 0.3571 0.4762 0.054 Uiso 1 1 calc R
H1B H 0.6205 0.2541 0.5221 0.054 Uiso 1 1 calc R
C2 C 0.668(3) 0.217(3) 0.4317(14) 0.075(10) Uani 1 1 d .
H2A H 0.6621 0.1442 0.4500 0.090 Uiso 1 1 calc R
C3 C 0.798(3) 0.198(3) 0.4160(14) 0.069(9) Uani 1 1 d .
H3C H 0.8282 0.1887 0.4548 0.104 Uiso 1 1 calc R
H3D H 0.8205 0.2596 0.3919 0.104 Uiso 1 1 calc R
H3E H 0.8353 0.1317 0.3905 0.104 Uiso 1 1 calc R
C4 C 0.178(3) 0.252(3) 0.4061(16) 0.077 Uiso 1 1 d .
H4A H 0.1756 0.1759 0.4171 0.092 Uiso 1 1 calc R
H4B H 0.0931 0.2966 0.4115 0.092 Uiso 1 1 calc R
C5 C 0.243(3) 0.257(3) 0.3390(16) 0.072 Uiso 1 1 d .
H5A H 0.2254 0.3368 0.3314 0.086 Uiso 1 1 calc R
C6 C 0.199(3) 0.219(3) 0.2855(16) 0.076 Uiso 1 1 d .
H6C H 0.2688 0.1738 0.2561 0.115 Uiso 1 1 calc R
H6D H 0.1606 0.2828 0.2631 0.115 Uiso 1 1 calc R
H6E H 0.1405 0.1772 0.3032 0.115 Uiso 1 1 calc R
C7 C 0.619(3) 0.287(3) -0.0027(16) 0.080 Uiso 1 1 d D
H7D H 0.6925 0.2568 0.0136 0.096 Uiso 1 1 calc R
H7E H 0.6149 0.2312 -0.0312 0.096 Uiso 1 1 calc R
C8 C 0.510(3) 0.298(3) 0.0532(16) 0.087 Uiso 1 1 d D
H8A H 0.5595 0.3039 0.0833 0.104 Uiso 1 1 calc R
C9 C 0.475(3) 0.204(3) 0.0880(18) 0.087 Uiso 1 1 d .
H9A H 0.5315 0.1367 0.0694 0.130 Uiso 1 1 calc R
H9B H 0.3921 0.2053 0.0854 0.130 Uiso 1 1 calc R
H9C H 0.4771 0.2080 0.1323 0.130 Uiso 1 1 calc R
C10 C 1.084(3) 0.262(2) 0.0875(18) 0.081 Uiso 1 1 d D
H10A H 1.1736 0.2477 0.0796 0.097 Uiso 1 1 calc R
H10B H 1.0448 0.3011 0.1278 0.097 Uiso 1 1 calc R
C11 C 1.045(3) 0.166(3) 0.0837(19) 0.083 Uiso 1 1 d .
H11A H 1.0771 0.1510 0.0375 0.099 Uiso 1 1 calc R

loop_
_atom_site_aniso_label
_atom_site_aniso_U_11
_atom_site_aniso_U_22
_atom_site_aniso_U_33
_atom_site_aniso_U_23
_atom_site_aniso_U_13
_atom_site_aniso_U_12
W1 0.0169(4) 0.0207(4) 0.0113(4) -0.0089(3) 0.0084(3) -0.0009(3)
W2 0.0192(5) 0.0215(4) 0.0102(4) -0.0065(3) 0.0043(3) -0.0019(4)
W3 0.0285(5) 0.0215(5) 0.0080(4) -0.0026(3) 0.0075(3) -0.0070(4)
W4 0.0328(5) 0.0141(4) 0.0070(4) -0.0030(3) 0.0046(3) 0.0011(4)
W5 0.0254(4) 0.0174(4) 0.0063(4) -0.0062(3) 0.0037(3) 0.0016(3)
W6 0.0246(5) 0.0186(4) 0.0084(4) -0.0012(3) 0.0039(3) 0.0023(4)
W7 0.0214(5) 0.0153(4) 0.0127(4) -0.0054(3) 0.0080(3) 0.0008(4)
W8 0.0192(4) 0.0214(4) 0.0091(4) -0.0091(3) 0.0069(3) -0.0021(3)
W9 0.0293(5) 0.0233(5) 0.0045(4) -0.0021(3) 0.0034(3) -0.0026(4)
W10 0.0197(4) 0.0229(4) 0.0079(4) -0.0047(3) 0.0073(3) 0.0052(3)
W11 0.0193(5) 0.0241(5) 0.0083(4) 0.0001(3) 0.0086(3) 0.0003(4)
La1 0.0212(7) 0.0290(7) 0.0133(6) -0.0051(5) 0.0068(5) -0.0001(6)
Ge1 0.0132(8) 0.0106(8) 0.0057(7) -0.0002(6) 0.0022(6) 0.0004(6)
O1 0.028(9) 0.026(8) 0.034(9) -0.012(7) 0.007(7) -0.008(7)
O1W 0.055(8) 0.036(8) 0.033(7) -0.008(6) 0.020(6) -0.011(7)
O2 0.027(7) 0.019(6) 0.012(6) -0.003(5) 0.003(5) 0.005(5)
O2W 0.042(11) 0.036(10) 0.057(11) 0.022(9) -0.013(9) -0.002(9)
O3 0.024(6) 0.019(6) 0.010(5) -0.007(5) 0.005(5) -0.002(5)
O4 0.018(7) 0.022(7) 0.016(7) -0.012(6) -0.003(6) 0.001(6)
O4W 0.043(11) 0.048(11) 0.057(12) -0.014(9) -0.011(9) -0.013(9)
O5 0.018(3) 0.018(3) 0.018(3) 0.0001(11) -0.0036(12) -0.0040(13)
O5W 0.044(13) 0.055(13) 0.13(2) -0.013(13) -0.033(14) 0.011(11)
O6 0.018(6) 0.024(6) 0.015(6) -0.007(5) 0.005(5) 0.003(5)
O6W 0.071(15) 0.058(13) 0.074(15) 0.016(11) -0.024(12) -0.032(12)
O7 0.029(9) 0.041(9) 0.025(8) -0.008(7) -0.011(7) -0.011(7)
O8 0.031(7) 0.016(6) 0.011(6) -0.001(5) 0.008(5) -0.003(5)
O8W 0.11(2) 0.11(2) 0.11(2) -0.009(10) -0.030(11) -0.023(11)
O9 0.014(7) 0.008(6) 0.006(6) 0.002(5) 0.001(5) 0.006(5)
O10 0.028(8) 0.012(7) 0.014(7) -0.005(5) -0.001(6) 0.007(6)
O11 0.022(8) 0.031(8) 0.011(7) -0.007(6) 0.009(6) -0.010(7)
O12 0.040(10) 0.034(9) 0.028(9) -0.001(7) 0.012(7) -0.010(8)
O13 0.024(7) 0.027(6) 0.010(6) -0.001(5) 0.008(5) -0.011(6)
O14 0.031(8) 0.016(7) 0.005(6) -0.004(5) 0.004(6) -0.002(6)
O15 0.019(7) 0.020(7) 0.015(7) -0.009(6) 0.001(6) 0.005(6)
O16 0.056(11) 0.009(7) 0.029(8) 0.001(6) -0.011(8) 0.001(7)
O17 0.051(10) 0.020(8) 0.016(7) -0.005(6) -0.014(7) 0.001(7)
O18 0.029(7) 0.017(6) 0.004(5) 0.001(5) 0.003(5) 0.005(5)
O19 0.031(9) 0.027(8) 0.009(7) -0.009(6) 0.001(6) -0.004(7)
O20 0.038(7) 0.039(7) 0.014(6) -0.010(5) 0.005(6) -0.005(6)
O21 0.050(10) 0.012(7) 0.012(7) 0.000(5) -0.003(7) -0.006(7)
O22 0.047(10) 0.011(7) 0.017(7) 0.000(6) 0.000(7) 0.003(7)
O23 0.044(10) 0.035(9) 0.016(7) -0.008(6) 0.001(7) -0.007(8)
O24 0.039(9) 0.017(8) 0.022(8) -0.001(6) 0.006(7) -0.002(7)
O25 0.026(3) 0.026(3) 0.026(3) -0.0006(11) -0.0062(13) -0.0063(13)
O26 0.022(8) 0.039(9) 0.032(9) -0.005(7) 0.008(7) -0.012(7)
O27 0.022(7) 0.025(6) 0.020(6) -0.008(5) 0.007(5) 0.001(6)
O28 0.023(8) 0.012(7) 0.017(7) -0.009(5) 0.000(6) 0.001(6)
O29 0.022(7) 0.031(7) 0.023(6) -0.012(5) 0.009(5) -0.003(6)
O30 0.034(8) 0.015(7) 0.012(7) 0.007(5) 0.000(6) -0.002(6)
O31 0.029(8) 0.014(7) 0.022(7) -0.001(6) -0.008(6) 0.002(6)
O32 0.041(7) 0.033(7) 0.012(6) 0.009(5) -0.002(6) -0.005(6)
O33 0.051(10) 0.017(8) 0.017(7) -0.012(6) -0.004(7) 0.002(7)
O34 0.026(7) 0.032(7) 0.021(6) -0.008(5) 0.003(6) 0.004(6)
O35 0.017(6) 0.022(6) 0.028(6) -0.014(5) 0.004(5) 0.003(5)
O36 0.015(5) 0.023(6) 0.012(5) -0.004(4) 0.004(4) 0.006(5)
O37 0.017(7) 0.015(7) 0.013(7) 0.004(5) 0.002(6) 0.004(6)
O38 0.031(7) 0.039(7) 0.023(7) 0.006(6) 0.009(6) -0.002(6)
O39 0.014(6) 0.029(7) 0.021(6) 0.001(5) 0.006(5) -0.010(5)
Cu1 0.0435(18) 0.0313(16) 0.0201(14) -0.0095(12) 0.0114(13) -0.0011(14)
Cu2 0.054(4) 0.087(5) 0.127(6) 0.057(4) -0.035(4) -0.025(3)
N1 0.059(15) 0.071(16) 0.036(13) -0.041(12) 0.015(11) -0.023(14)
N2 0.039(8) 0.009(7) 0.023(7) 0.001(6) 0.005(7) 0.002(6)
N3 0.065(17) 0.062(16) 0.049(15) -0.027(12) 0.017(13) -0.002(14)
N4 0.057(15) 0.050(14) 0.019(10) -0.017(9) 0.010(10) -0.012(12)
N7 0.038(8) 0.033(8) 0.016(7) 0.003(6) 0.006(6) -0.002(7)
N8 0.055(17) 0.09(2) 0.11(2) -0.010(17) -0.041(17) -0.008(16)
C2 0.05(2) 0.11(3) 0.047(19) -0.038(18) -0.006(16) 0.02(2)
C3 0.09(3) 0.08(2) 0.043(17) 0.011(16) -0.027(18) -0.03(2)

loop_
_atom_type_symbol
_atom_type_description
_atom_type_scat_dispersion_real
_atom_type_scat_dispersion_imag
_atom_type_scat_source
C C 0.0033 0.0016 'International Tables Vol C Tables 4.2.6.8 and 6.1.1.4'
H H 0.0000 0.0000 'International Tables Vol C Tables 4.2.6.8 and 6.1.1.4'
Cu Cu 0.3201 1.2651 'International Tables Vol C Tables 4.2.6.8 and 6.1.1.4'
Ge Ge 0.1547 1.8001 'International Tables Vol C Tables 4.2.6.8 and 6.1.1.4'
N N 0.0061 0.0033 'International Tables Vol C Tables 4.2.6.8 and 6.1.1.4'
O O 0.0106 0.0060 'International Tables Vol C Tables 4.2.6.8 and 6.1.1.4'
La La -0.2871 2.4523 'International Tables Vol C Tables 4.2.6.8 and 6.1.1.4'
W W -0.8490 6.8722 'International Tables Vol C Tables 4.2.6.8 and 6.1.1.4'

loop_
_geom_angle_atom_site_label_1
_geom_angle_atom_site_label_2
_geom_angle_atom_site_label_3
_geom_angle
_geom_angle_site_symmetry_1
_geom_angle_site_symmetry_3
O1 W1 O4 102.7(6) . .
O1 W1 O6 101.8(6) . .
O4 W1 O6 155.4(6) . .
O1 W1 O3 100.1(6) . .
O4 W1 O3 89.6(6) . .
O6 W1 O3 87.8(5) . .
O1 W1 O2 102.5(6) . .
O4 W1 O2 88.8(6) . .
O6 W1 O2 84.3(6) . .
O3 W1 O2 157.2(5) . .
O1 W1 O5 170.5(5) . .
O4 W1 O5 73.0(5) . .
O6 W1 O5 82.9(5) . .
O3 W1 O5 71.7(5) . .
O2 W1 O5 86.1(5) . .
O7 W2 O11 102.8(6) . .
O7 W2 O6 101.6(6) . .
O11 W2 O6 85.6(6) . .
O7 W2 O10 98.0(6) . .
O11 W2 O10 158.8(6) . .
O6 W2 O10 86.7(5) . .
O7 W2 O8 101.1(6) . .
O11 W2 O8 90.6(5) . .
O6 W2 O8 157.2(6) . .
O10 W2 O8 89.0(5) . .
O7 W2 O9 170.4(5) . .
O11 W2 O9 85.3(5) . .
O6 W2 O9 83.8(5) . .
O10 W2 O9 74.3(5) . .
O8 W2 O9 73.5(5) . .
O12 W3 O13 103.8(7) . .
O12 W3 O2 102.2(7) . .
O13 W3 O2 91.0(6) . .
O12 W3 O11 99.5(7) . .
O13 W3 O11 156.8(5) . .
O2 W3 O11 83.6(6) . .
O12 W3 O15 100.4(7) . .
O13 W3 O15 90.7(6) . .
O2 W3 O15 156.3(6) . .
O11 W3 O15 85.6(5) . .
O12 W3 O14 171.4(6) . .
O13 W3 O14 73.5(5) . .
O2 W3 O14 86.1(5) . .
O11 W3 O14 83.6(5) . .
O15 W3 O14 71.7(5) . .
O16 W4 O18 101.5(7) . .
O16 W4 O17 99.2(6) . .
O18 W4 O17 93.1(6) . .
O16 W4 O15 100.0(7) . .
O18 W4 O15 158.0(5) . .
O17 W4 O15 87.7(6) . .
O16 W4 O19 102.0(6) . .
O18 W4 O19 85.4(6) . .
O17 W4 O19 158.7(6) . .
O15 W4 O19 86.0(6) . .
O16 W4 O14 169.9(6) . .
O18 W4 O14 85.1(5) . .
O17 W4 O14 72.6(5) . .
O15 W4 O14 74.1(5) . .
O19 W4 O14 86.1(5) . .
O20 W5 O21 104.2(7) . .
O20 W5 O19 101.2(6) . .
O21 W5 O19 87.8(6) . .
O20 W5 O22 100.9(6) . .
O21 W5 O22 92.1(6) . .
O19 W5 O22 157.2(6) . .
O20 W5 O8 97.5(6) . .
O21 W5 O8 158.2(6) . .
O19 W5 O8 86.6(6) . .
O22 W5 O8 85.1(6) . .
O20 W5 O9 169.1(6) . .
O21 W5 O9 85.6(5) . .
O19 W5 O9 83.6(5) . .
O22 W5 O9 73.7(5) . .
O8 W5 O9 72.8(5) . .
O23 W6 O24 101.9(7) . .
O23 W6 O25 104.7(6) . .
O24 W6 O25 87.0(6) . .
O23 W6 O22 98.4(6) . .
O24 W6 O22 89.3(6) . .
O25 W6 O22 156.8(6) . .
O23 W6 O10 101.6(6) . .
O24 W6 O10 156.5(5) . .
O25 W6 O10 87.8(6) . .
O22 W6 O10 86.6(6) . .
O23 W6 O9 169.4(6) . .
O24 W6 O9 84.0(5) . .
O25 W6 O9 84.1(5) . .
O22 W6 O9 72.7(5) . .
O10 W6 O9 72.6(5) . .
O26 W7 O27 102.9(6) . .
O26 W7 O25 103.2(6) . .
O27 W7 O25 84.6(6) . .
O26 W7 O3 99.4(6) . .
O27 W7 O3 157.6(6) . .
O25 W7 O3 87.9(6) . .
O26 W7 O28 98.7(6) . .
O27 W7 O28 93.2(6) . .
O25 W7 O28 157.9(5) . .
O3 W7 O28 85.9(5) . .
O26 W7 O5 169.3(6) . .
O27 W7 O5 84.8(5) . .
O25 W7 O5 84.8(5) . .
O3 W7 O5 73.5(5) . .
O28 W7 O5 73.1(5) . .
O29 W8 O30 105.3(6) . .
O29 W8 O31 100.2(6) . .
O30 W8 O31 94.0(6) . .
O29 W8 O28 100.4(6) . .
O30 W8 O28 91.6(5) . .
O31 W8 O28 156.4(5) . .
O29 W8 O4 92.9(6) . .
O30 W8 O4 161.8(5) . .
O31 W8 O4 84.0(5) . .
O28 W8 O4 83.7(5) . .
O29 W8 O5 162.4(6) . .
O30 W8 O5 90.9(5) . .
O31 W8 O5 85.2(5) . .
O28 W8 O5 71.8(5) . .
O4 W8 O5 71.0(5) . .
O32 W9 O33 103.9(7) . .
O32 W9 O31 99.9(6) . .
O33 W9 O31 93.6(6) . .
O32 W9 O17 101.7(6) . .
O33 W9 O17 93.1(6) . .
O31 W9 O17 155.1(6) . .
O32 W9 O13 94.0(6) . .
O33 W9 O13 162.1(6) . .
O31 W9 O13 82.3(6) . .
O17 W9 O13 83.9(6) . .
O32 W9 O14 163.4(6) . .
O33 W9 O14 91.8(6) . .
O31 W9 O14 84.4(5) . .
O17 W9 O14 71.5(5) . .
O13 W9 O14 70.5(5) . .
O35 W10 O34 99.6(6) . .
O35 W10 O18 96.3(6) . .
O34 W10 O18 100.6(6) . .
O35 W10 O36 95.6(6) . .
O34 W10 O36 100.0(6) . .
O18 W10 O36 154.1(5) . .
O35 W10 O21 168.6(6) . .
O34 W10 O21 91.6(6) . .
O18 W10 O21 79.0(5) . .
O36 W10 O21 84.9(5) . .
O35 W10 O37 85.0(5) . .
O34 W10 O37 171.4(5) . .
O18 W10 O37 85.9(5) . .
O36 W10 O37 72.3(5) . .
O21 W10 O37 84.2(5) . .
O38 W11 O39 99.0(7) . .
O38 W11 O27 101.9(7) . .
O39 W11 O27 94.0(6) . .
O38 W11 O36 98.1(6) . .
O39 W11 O36 95.9(6) . .
O27 W11 O36 155.9(6) . .
O38 W11 O24 92.5(7) . .
O39 W11 O24 168.3(6) . .
O27 W11 O24 81.9(6) . .
O36 W11 O24 84.1(5) . .
O38 W11 O37 170.5(6) . .
O39 W11 O37 85.2(5) . .
O27 W11 O37 86.2(5) . .
O36 W11 O37 72.8(5) . .
O24 W11 O37 83.7(5) . .
O30 La1 O33 71.3(5) . .
O30 La1 O39 80.3(4) . .
O33 La1 O39 124.8(4) . .
O30 La1 O35 125.3(4) . .
O33 La1 O35 80.0(4) . .
O39 La1 O35 79.5(5) . .
O30 La1 O7 146.6(5) . 1_655
O33 La1 O7 141.9(5) . 1_655
O39 La1 O7 74.8(4) . 1_655
O35 La1 O7 71.6(4) . 1_655
O30 La1 O3W 81.2(6) . .
O33 La1 O3W 84.6(6) . .
O39 La1 O3W 136.8(6) . .
O35 La1 O3W 141.5(6) . .
O7 La1 O3W 102.0(6) 1_655 .
O30 La1 O4W 76.7(5) . .
O33 La1 O4W 139.9(5) . .
O39 La1 O4W 71.0(5) . .
O35 La1 O4W 139.5(5) . .
O7 La1 O4W 74.2(5) 1_655 .
O3W La1 O4W 66.9(6) . .
O30 La1 O2W 139.5(5) . .
O33 La1 O2W 77.2(5) . .
O39 La1 O2W 139.8(5) . .
O35 La1 O2W 71.5(5) . .
O7 La1 O2W 70.0(5) 1_655 .
O3W La1 O2W 70.8(7) . .
O4W La1 O2W 115.8(6) . .
O5 Ge1 O9 107.9(6) . .
O5 Ge1 O14 106.6(6) . .
O9 Ge1 O14 106.4(6) . .
O5 Ge1 O37 111.9(6) . .
O9 Ge1 O37 110.9(6) . .
O14 Ge1 O37 112.8(6) . .
W3 O2 W1 154.0(7) . .
W1 O3 W7 121.8(7) . .
W1 O4 W8 121.5(6) . .
Ge1 O5 W7 121.5(6) . .
Ge1 O5 W8 121.0(6) . .
W7 O5 W8 95.1(5) . .
Ge1 O5 W1 124.1(6) . .
W7 O5 W1 92.9(5) . .
W8 O5 W1 94.6(5) . .
W1 O6 W2 153.9(8) . .
W2 O7 La1 145.8(7) . 1_455
W2 O8 W5 119.9(7) . .
Ge1 O9 W2 125.4(6) . .
Ge1 O9 W5 122.2(6) . .
W2 O9 W5 93.8(4) . .
Ge1 O9 W6 120.4(6) . .
W2 O9 W6 93.4(4) . .
W5 O9 W6 93.5(4) . .
W2 O10 W6 119.7(7) . .
W2 O11 W3 153.0(8) . .
W3 O13 W9 121.3(6) . .
Ge1 O14 W4 120.7(6) . .
Ge1 O14 W9 120.9(7) . .
W4 O14 W9 94.1(5) . .
Ge1 O14 W3 125.3(7) . .
W4 O14 W3 93.3(5) . .
W9 O14 W3 94.7(4) . .
W4 O15 W3 120.7(7) . .
W4 O17 W9 121.4(7) . .
W4 O18 W10 159.0(8) . .
W5 O19 W4 148.9(8) . .
W5 O21 W10 153.5(7) . .
W5 O22 W6 119.9(7) . .
W6 O24 W11 151.7(8) . .
W7 O25 W6 153.5(8) . .
W7 O27 W11 156.3(8) . .
W7 O28 W8 119.6(6) . .
W8 O30 La1 157.1(7) . .
W9 O31 W8 143.0(8) . .
W9 O33 La1 158.7(8) . .
W10 O35 La1 126.4(6) . .
W10 O36 W11 116.9(6) . .
Ge1 O37 W11 122.8(6) . .
Ge1 O37 W10 122.3(7) . .
W11 O37 W10 97.3(5) . .
W11 O39 La1 126.3(6) . .
N4 Cu1 N1 173.9(10) . .
N4 Cu1 N3 84.6(9) . .
N1 Cu1 N3 94.8(9) . .
N4 Cu1 N2 95.6(8) . .
N1 Cu1 N2 84.8(8) . .
N3 Cu1 N2 177.7(9) . .
N4 Cu1 O1W 95.4(8) . .
N1 Cu1 O1W 90.6(9) . .
N3 Cu1 O1W 87.8(9) . .
N2 Cu1 O1W 94.5(6) . .
N6 Cu2 N6 180.0(19) . 2_665
N6 Cu2 N5 90.5(13) . .
N6 Cu2 N5 89.5(13) 2_665 .
N6 Cu2 N5 89.5(13) . 2_665
N6 Cu2 N5 90.5(13) 2_665 2_665
N5 Cu2 N5 180.000(3) . 2_665
C1 N1 Cu1 109.5(15) . .
C1 N1 H1C 109.8 . .
Cu1 N1 H1C 109.8 . .
C1 N1 H1D 109.8 . .
Cu1 N1 H1D 109.8 . .
H1C N1 H1D 108.2 . .
C2 N2 Cu1 108.5(16) . .
C2 N2 H2B 110.0 . .
Cu1 N2 H2B 110.0 . .
C2 N2 H2C 110.0 . .
Cu1 N2 H2C 110.0 . .
H2B N2 H2C 108.4 . .
C4 N3 Cu1 109.3(18) . .
C4 N3 H3A 109.8 . .
Cu1 N3 H3A 109.8 . .
C4 N3 H3B 109.8 . .
Cu1 N3 H3B 109.8 . .
H3A N3 H3B 108.3 . .
C5 N4 Cu1 112.2(17) . .
C5 N4 H4C 109.2 . .
Cu1 N4 H4C 109.2 . .
C5 N4 H4D 109.2 . .
Cu1 N4 H4D 109.2 . .
H4C N4 H4D 107.9 . .
C7 N5 Cu2 110(3) . .
C7 N5 H5B 109.7 . .
Cu2 N5 H5B 109.7 . .
C7 N5 H5C 109.7 . .
Cu2 N5 H5C 109.7 . .
H5B N5 H5C 108.2 . .
C8 N6 Cu2 101(2) . .
C8 N6 H6A 111.5 . .
Cu2 N6 H6A 111.5 . .
C8 N6 H6B 111.5 . .
Cu2 N6 H6B 111.5 . .
H6A N6 H6B 109.4 . .
C10 N7 H7A 109.5 . .
C10 N7 H7B 109.5 . .
H7A N7 H7B 109.5 . .
C10 N7 H7C 109.5 . .
H7A N7 H7C 109.5 . .
H7B N7 H7C 109.5 . .
C11 N8 H8B 109.5 . .
C11 N8 H8C 109.5 . .
H8B N8 H8C 109.5 . .
C11 N8 H8D 109.5 . .
H8B N8 H8D 109.5 . .
H8C N8 H8D 109.5 . .
C11 C12 H12A 109.5 . .
C11 C12 H12B 109.5 . .
H12A C12 H12B 109.5 . .
C11 C12 H12C 109.5 . .
H12A C12 H12C 109.5 . .
H12B C12 H12C 109.5 . .
C2 C1 N1 116(3) . .
C2 C1 H1A 108.3 . .
N1 C1 H1A 108.3 . .
C2 C1 H1B 108.3 . .
N1 C1 H1B 108.3 . .
H1A C1 H1B 107.4 . .
C1 C2 C3 122(3) . .
C1 C2 N2 113(3) . .
C3 C2 N2 117(3) . .
C1 C2 H2A 99.5 . .
C3 C2 H2A 99.5 . .
N2 C2 H2A 99.5 . .
C2 C3 H3C 109.5 . .
C2 C3 H3D 109.5 . .
H3C C3 H3D 109.5 . .
C2 C3 H3E 109.5 . .
H3C C3 H3E 109.5 . .
H3D C3 H3E 109.5 . .
C5 C4 N3 112(3) . .
C5 C4 H4A 109.2 . .
N3 C4 H4A 109.2 . .
C5 C4 H4B 109.2 . .
N3 C4 H4B 109.2 . .
H4A C4 H4B 107.9 . .
C4 C5 N4 110(3) . .
C4 C5 C6 121(3) . .
N4 C5 C6 117(3) . .
C4 C5 H5A 101.5 . .
N4 C5 H5A 101.5 . .
C6 C5 H5A 101.5 . .
C5 C6 H6C 109.5 . .
C5 C6 H6D 109.5 . .
H6C C6 H6D 109.5 . .
C5 C6 H6E 109.5 . .
H6C C6 H6E 109.5 . .
H6D C6 H6E 109.5 . .
N5 C7 C8 120(4) . .
N5 C7 H7D 107.3 . .
C8 C7 H7D 107.3 . .
N5 C7 H7E 107.3 . .
C8 C7 H7E 107.3 . .
H7D C7 H7E 106.9 . .
C9 C8 C7 123(3) . .
C9 C8 N6 118(3) . .
C7 C8 N6 118(3) . .
C9 C8 H8A 91.6 . .
C7 C8 H8A 91.6 . .
N6 C8 H8A 91.6 . .
C8 C9 H9A 109.5 . .
C8 C9 H9B 109.5 . .
H9A C9 H9B 109.5 . .
C8 C9 H9C 109.5 . .
H9A C9 H9C 109.5 . .
H9B C9 H9C 109.5 . .
C11 C10 N7 95(3) . .
C11 C10 H10A 112.8 . .
N7 C10 H10A 112.8 . .
C11 C10 H10B 112.8 . .
N7 C10 H10B 112.8 . .
H10A C10 H10B 110.3 . .
C10 C11 C12 106(3) . .
C10 C11 N8 117(3) . .
C12 C11 N8 130(3) . .
C10 C11 H11A 99.2 . .
C12 C11 H11A 99.2 . .
N8 C11 H11A 99.2 . .

loop_
_geom_bond_atom_site_label_1
_geom_bond_atom_site_label_2
_geom_bond_distance
_geom_bond_site_symmetry_2
W1 O1 1.686(14) .
W1 O4 1.861(12) .
W1 O6 1.904(13) .
W1 O3 1.917(13) .
W1 O2 1.922(13) .
W1 O5 2.351(13) .
W2 O7 1.742(14) .
W2 O11 1.886(13) .
W2 O6 1.904(13) .
W2 O10 1.910(13) .
W2 O8 1.917(13) .
W2 O9 2.278(12) .
W3 O12 1.740(15) .
W3 O13 1.829(13) .
W3 O2 1.900(13) .
W3 O11 1.946(13) .
W3 O15 1.953(13) .
W3 O14 2.333(13) .
W4 O16 1.717(13) .
W4 O18 1.882(13) .
W4 O17 1.897(13) .
W4 O15 1.898(13) .
W4 O19 1.931(13) .
W4 O14 2.269(12) .
W5 O20 1.709(14) .
W5 O21 1.840(15) .
W5 O19 1.908(13) .
W5 O22 1.928(13) .
W5 O8 1.937(14) .
W5 O9 2.292(11) .
W6 O23 1.709(14) .
W6 O24 1.871(15) .
W6 O25 1.900(14) .
W6 O22 1.951(13) .
W6 O10 1.955(14) .
W6 O9 2.316(11) .
W7 O26 1.734(15) .
W7 O27 1.889(13) .
W7 O25 1.895(14) .
W7 O3 1.920(13) .
W7 O28 1.933(12) .
W7 O5 2.273(12) .
W8 O29 1.741(14) .
W8 O30 1.771(14) .
W8 O31 1.946(13) .
W8 O28 1.974(13) .
W8 O4 2.055(13) .
W8 O5 2.301(12) .
W9 O32 1.711(13) .
W9 O33 1.731(16) .
W9 O31 1.919(13) .
W9 O17 1.932(13) .
W9 O13 2.071(13) .
W9 O14 2.293(12) .
W10 O35 1.753(13) .
W10 O34 1.761(14) .
W10 O18 1.935(12) .
W10 O36 1.948(13) .
W10 O21 2.064(14) .
W10 O37 2.228(13) .
W11 O38 1.714(14) .
W11 O39 1.757(13) .
W11 O27 1.949(13) .
W11 O36 1.953(13) .
W11 O24 2.043(15) .
W11 O37 2.200(12) .
La1 O30 2.428(14) .
La1 O33 2.452(15) .
La1 O39 2.477(13) .
La1 O35 2.488(13) .
La1 O7 2.526(15) 1_655
La1 O3W 2.53(2) .
La1 O4W 2.619(17) .
La1 O2W 2.625(15) .
Ge1 O5 1.741(13) .
Ge1 O9 1.747(12) .
Ge1 O14 1.752(12) .
Ge1 O37 1.765(13) .
O1W Cu1 2.321(16) .
O7 La1 2.526(15) 1_455
Cu1 N4 1.993(19) .
Cu1 N1 2.00(2) .
Cu1 N3 2.00(2) .
Cu1 N2 2.022(18) .
Cu2 N6 1.97(3) .
Cu2 N6 1.97(3) 2_665
Cu2 N5 1.99(3) .
Cu2 N5 1.99(3) 2_665
N1 C1 1.46(3) .
N1 H1C 0.9000 .
N1 H1D 0.9000 .
N2 C2 1.47(3) .
N2 H2B 0.9000 .
N2 H2C 0.9000 .
N3 C4 1.49(4) .
N3 H3A 0.9000 .
N3 H3B 0.9000 .
N4 C5 1.49(4) .
N4 H4C 0.9000 .
N4 H4D 0.9000 .
N5 C7 1.20(4) .
N5 H5B 0.9000 .
N5 H5C 0.9000 .
N6 C8 1.49(4) .
N6 H6A 0.9000 .
N6 H6B 0.9000 .
N7 C10 1.58(3) .
N7 H7A 0.8900 .
N7 H7B 0.8900 .
N7 H7C 0.8900 .
N8 C11 1.60(4) .
N8 H8B 0.8900 .
N8 H8C 0.8900 .
N8 H8D 0.8900 .
C12 C11 1.56(4) .
C12 H12A 0.9600 .
C12 H12B 0.9600 .
C12 H12C 0.9600 .
C1 C2 1.40(4) .
C1 H1A 0.9700 .
C1 H1B 0.9700 .
C2 C3 1.41(4) .
C2 H2A 0.9800 .
C3 H3C 0.9600 .
C3 H3D 0.9600 .
C3 H3E 0.9600 .
C4 C5 1.46(4) .
C4 H4A 0.9700 .
C4 H4B 0.9700 .
C5 C6 1.50(4) .
C5 H5A 0.9800 .
C6 H6C 0.9600 .
C6 H6D 0.9600 .
C6 H6E 0.9600 .
C7 C8 1.494(11) .
C7 H7D 0.9700 .
C7 H7E 0.9700 .
C8 C9 1.45(5) .
C8 H8A 0.9800 .
C9 H9A 0.9600 .
C9 H9B 0.9600 .
C9 H9C 0.9600 .
C10 C11 1.41(4) .
C10 H10A 0.9700 .
C10 H10B 0.9700 .
C11 H11A 0.9800 .

loop_
_geom_hbond_atom_site_label_D
_geom_hbond_atom_site_label_H
_geom_hbond_atom_site_label_A
_geom_hbond_distance_DH
_geom_hbond_distance_HA
_geom_hbond_distance_DA
_geom_hbond_angle_DHA
_geom_hbond_site_symmetry_A
N1 H1C O13 0.90 2.31 3.00(2) 132.9 2_666
N1 H1D O31 0.90 2.47 3.12(2) 129.8 2_666
N1 H1D O4 0.90 2.49 3.36(3) 163.9 2_666
N2 H2B O28 0.90 2.16 3.06(2) 175.8 1_545
N2 H2C O15 0.90 2.17 3.05(2) 167.5 .
N3 H3B O7W 0.90 2.27 3.15(5) 165.5 2_666
N3 H3B O32 0.90 2.55 3.20(3) 129.4 2_666
N4 H4C O6W 0.90 2.33 3.23(3) 175.2 1_545
N4 H4D O3 0.90 2.22 3.11(2) 169.4 1_545
N5 H5B O7 0.90 2.59 3.48(4) 168.4 2_665
N5 H5C O20 0.90 2.31 2.95(4) 127.3 .
N5 H5C O36 0.90 2.54 3.31(4) 145.0 2_765
N6 H6A O6W 0.90 2.66 3.41(4) 142.6 1_545
N6 H6B O34 0.90 2.12 3.01(3) 168.2 1_455
N7 H7A O34 0.89 2.27 2.84(2) 122.2 .
N7 H7A O21 0.89 2.61 3.16(2) 121.4 .
N7 H7A O21 0.89 2.63 3.08(2) 112.5 2_765
N7 H7B N8 0.89 2.20 2.67(3) 112.3 .
N7 H7B O20 0.89 2.21 2.98(2) 144.6 .
N7 H7C O24 0.89 2.07 2.96(2) 175.9 2_765
N7 H7C O36 0.89 2.46 2.91(2) 111.7 2_765
N8 H8B O20 0.89 2.65 3.41(3) 143.2 .
N8 H8D O38 0.89 2.62 3.33(3) 136.3 1_545
